data_7150599
loop_
_publ_author_name
'Rahanyan, Nelli'
'Linden, Anthony'
'Baldridge, Kim K.'
'Siegel, Jay S.'

_publ_section_title
;
 Diels--Alder reactions of 3,6-disubstituted 1,2,4,5-tetrazines.
 Synthesis and X-ray crystal structures of diazafluoranthene
 derivatives
;
_journal_issue 10
_journal_name_full 'Organic &amp; Biomolecular Chemistry'
_journal_page_first 2082
_journal_page_last 2092
_journal_paper_doi 10.1039/b820551e
_journal_volume 7
_journal_year 2009
_chemical_formula_moiety 'C28 H20 N2'
_chemical_formula_sum 'C28 H20 N2'
_chemical_formula_weight 384.48
_chemical_name_systematic
;
?
;
_space_group_IT_number 15
_symmetry_cell_setting monoclinic
_symmetry_Int_Tables_number 15
_symmetry_space_group_name_Hall '-C 2yc'
_symmetry_space_group_name_H-M 'C 1 2/c 1'
_atom_sites_solution_hydrogens geom
_atom_sites_solution_primary direct
_atom_sites_solution_secondary difmap
_audit_creation_date 07-03-30
_audit_creation_method SHELXL-97
_cell_angle_alpha 90.00
_cell_angle_beta 104.6642(17)
_cell_angle_gamma 90.00
_cell_formula_units_Z 4
_cell_length_a 21.7712(6)
_cell_length_b 9.9895(3)
_cell_length_c 9.2316(3)
_cell_measurement_reflns_used 2957
_cell_measurement_temperature 160(1)
_cell_measurement_theta_max 30.0
_cell_measurement_theta_min 2.0
_cell_volume 1942.32(10)
_computing_cell_refinement 'DENZO-SMN (Otwinowski & Minor, 1997)'
_computing_data_collection 'COLLECT (Nonius, 2000)'
_computing_data_reduction 'DENZO-SMN and SCALEPACK (Otwinowski & Minor, 1997)'
_computing_molecular_graphics 'ORTEPII (Johnson, 1976)'
_computing_publication_material 'SHELXL97 and PLATON (Spek, 2006)'
_computing_structure_refinement 'SHELXL97 (Sheldrick, 1997)'
_computing_structure_solution 'SIR92 (Altomare et al., 1994)'
_diffrn_ambient_temperature 160(1)
_diffrn_detector '65 mm CCD camera on \k goniostat'
_diffrn_detector_area_resol_mean 9
_diffrn_measured_fraction_theta_full 0.997
_diffrn_measured_fraction_theta_max 0.997
_diffrn_measurement_device_type 'Nonius KappaCCD area-detector diffractometer'
_diffrn_measurement_method '\f and \w scans with \k offsets'
_diffrn_radiation_monochromator 'horizontally mounted graphite crystal'
_diffrn_radiation_source 'Nonius FR590 sealed tube generator'
_diffrn_radiation_type 'Mo K\a'
_diffrn_radiation_wavelength 0.71073
_diffrn_reflns_av_R_equivalents 0.0890
_diffrn_reflns_av_sigmaI/netI 0.0544
_diffrn_reflns_limit_h_max 30
_diffrn_reflns_limit_h_min 0
_diffrn_reflns_limit_k_max 14
_diffrn_reflns_limit_k_min 0
_diffrn_reflns_limit_l_max 12
_diffrn_reflns_limit_l_min -12
_diffrn_reflns_number 29059
_diffrn_reflns_theta_full 30.01
_diffrn_reflns_theta_max 30.01
_diffrn_reflns_theta_min 2.26
_diffrn_standards_decay_% 0
_diffrn_standards_number 0
_exptl_absorpt_coefficient_mu 0.0769
_exptl_absorpt_correction_type none
_exptl_crystal_colour 'pale yellow'
_exptl_crystal_density_diffrn 1.315
_exptl_crystal_density_method 'not measured'
_exptl_crystal_description prism
_exptl_crystal_F_000 808
_exptl_crystal_size_max 0.20
_exptl_crystal_size_mid 0.15
_exptl_crystal_size_min 0.10
_refine_diff_density_max 0.409
_refine_diff_density_min -0.246
_refine_diff_density_rms 0.067
_refine_ls_extinction_method none
_refine_ls_goodness_of_fit_ref 1.033
_refine_ls_hydrogen_treatment constr
_refine_ls_matrix_type full
_refine_ls_number_parameters 138
_refine_ls_number_reflns 2827
_refine_ls_number_restraints 0
_refine_ls_restrained_S_all 1.033
_refine_ls_R_factor_all 0.0882
_refine_ls_R_factor_gt 0.0609
_refine_ls_shift/su_max 0.001
_refine_ls_shift/su_mean 0.000
_refine_ls_structure_factor_coef Fsqd
_refine_ls_weighting_details 'w=1/[\s^2^(Fo^2^)+(0.0895P)^2^+0.9433P] where P=(Fo^2^+2Fc^2^)/3'
_refine_ls_weighting_scheme calc
_refine_ls_wR_factor_gt 0.1504
_refine_ls_wR_factor_ref 0.1688
_reflns_number_gt 2042
_reflns_number_total 2827
_reflns_threshold_expression 'I > 2\s(I)'
_cod_data_source_file b820551e.txt
_cod_data_source_block SG0714
_cod_database_code 7150599

loop_
_symmetry_equiv_pos_as_xyz
'x, y, z'
'-x, y, -z+1/2'
'x+1/2, y+1/2, z'
'-x+1/2, y+1/2, -z+1/2'
'-x, -y, -z'
'x, -y, z-1/2'
'-x+1/2, -y+1/2, -z'
'x+1/2, -y+1/2, z-1/2'

loop_
_atom_site_label
_atom_site_type_symbol
_atom_site_fract_x
_atom_site_fract_y
_atom_site_fract_z
_atom_site_U_iso_or_equiv
_atom_site_adp_type
_atom_site_occupancy
_atom_site_symmetry_multiplicity
_atom_site_calc_flag
_atom_site_refinement_flags
_atom_site_disorder_assembly
_atom_site_disorder_group
N1 N 0.47151(6) 0.42404(13) 0.76415(16) 0.0285(3) Uani 1 1 d . . .
C2 C 0.44335(7) 0.30904(14) 0.78610(16) 0.0189(3) Uani 1 1 d . . .
C3 C 0.47233(6) 0.18485(13) 0.77729(14) 0.0150(3) Uani 1 1 d . . .
C4 C 0.45663(6) 0.04482(14) 0.80530(14) 0.0143(3) Uani 1 1 d . . .
C5 C 0.41479(6) -0.01963(15) 0.87409(14) 0.0157(3) Uani 1 1 d . . .
C6 C 0.41562(7) -0.16212(15) 0.87414(16) 0.0193(3) Uani 1 1 d . . .
H6 H 0.3867 -0.2074 0.9189 0.023 Uiso 1 1 calc R . .
C7 C 0.45531(7) -0.23843(15) 0.81394(16) 0.0204(3) Uani 1 1 d . . .
H7 H 0.4528 -0.3334 0.8152 0.024 Uiso 1 1 calc R . .
C8 C 0.5000 -0.17401(19) 0.7500 0.0168(4) Uani 1 2 d S . .
C9 C 0.5000 -0.03416(19) 0.7500 0.0145(4) Uani 1 2 d S . .
C10 C 0.37896(7) 0.32912(14) 0.80976(17) 0.0205(3) Uani 1 1 d . . .
C11 C 0.37001(9) 0.40894(17) 0.9269(2) 0.0321(4) Uani 1 1 d . . .
H11 H 0.4053 0.4506 0.9934 0.039 Uiso 1 1 calc R . .
C12 C 0.30942(10) 0.4273(2) 0.9460(2) 0.0417(5) Uani 1 1 d . . .
H12 H 0.3036 0.4803 1.0268 0.050 Uiso 1 1 calc R . .
C13 C 0.25748(9) 0.3692(2) 0.8487(2) 0.0393(5) Uani 1 1 d . . .
H13 H 0.2162 0.3820 0.8630 0.047 Uiso 1 1 calc R . .
C14 C 0.26565(8) 0.29234(19) 0.73036(19) 0.0325(4) Uani 1 1 d . . .
H14 H 0.2300 0.2534 0.6622 0.039 Uiso 1 1 calc R . .
C15 C 0.32646(7) 0.27234(17) 0.71172(17) 0.0243(4) Uani 1 1 d . . .
H15 H 0.3321 0.2191 0.6308 0.029 Uiso 1 1 calc R . .
C16 C 0.36996(7) 0.04629(15) 0.95210(16) 0.0203(3) Uani 1 1 d . . .
H161 H 0.3878 0.1321 0.9942 0.030 Uiso 1 1 calc R . .
H162 H 0.3639 -0.0119 1.0328 0.030 Uiso 1 1 calc R . .
H163 H 0.3290 0.0616 0.8801 0.030 Uiso 1 1 calc R . .

loop_
_atom_site_aniso_label
_atom_site_aniso_U_11
_atom_site_aniso_U_22
_atom_site_aniso_U_33
_atom_site_aniso_U_23
_atom_site_aniso_U_13
_atom_site_aniso_U_12
N1 0.0285(7) 0.0137(7) 0.0451(9) -0.0004(6) 0.0126(6) 0.0018(5)
C2 0.0213(7) 0.0127(7) 0.0219(7) -0.0020(5) 0.0041(5) 0.0023(5)
C3 0.0151(7) 0.0143(7) 0.0145(6) -0.0010(5) 0.0014(5) -0.0009(5)
C4 0.0129(6) 0.0135(7) 0.0149(6) -0.0002(5) 0.0005(5) 0.0005(5)
C5 0.0131(6) 0.0175(7) 0.0155(6) 0.0006(5) 0.0015(5) -0.0007(5)
C6 0.0187(7) 0.0172(7) 0.0227(7) 0.0031(5) 0.0062(6) -0.0031(5)
C7 0.0225(8) 0.0130(7) 0.0254(7) 0.0026(5) 0.0055(6) -0.0018(5)
C8 0.0173(9) 0.0120(10) 0.0205(9) 0.000 0.0034(7) 0.000
C9 0.0148(9) 0.0126(9) 0.0149(8) 0.000 0.0017(7) 0.000
C10 0.0244(7) 0.0130(7) 0.0249(7) 0.0022(5) 0.0077(6) 0.0077(6)
C11 0.0384(10) 0.0246(9) 0.0359(9) -0.0085(7) 0.0141(7) 0.0035(7)
C12 0.0526(12) 0.0345(10) 0.0466(11) -0.0097(8) 0.0285(10) 0.0125(9)
C13 0.0334(10) 0.0423(11) 0.0481(11) 0.0062(9) 0.0209(8) 0.0180(8)
C14 0.0236(8) 0.0403(10) 0.0332(9) 0.0062(8) 0.0062(7) 0.0112(7)
C15 0.0234(8) 0.0280(9) 0.0220(7) 0.0005(6) 0.0066(6) 0.0088(6)
C16 0.0210(7) 0.0205(8) 0.0209(7) 0.0014(6) 0.0081(6) 0.0017(6)

loop_
_atom_type_symbol
_atom_type_description
_atom_type_number_in_cell
_atom_type_scat_dispersion_real
_atom_type_scat_dispersion_imag
_atom_type_scat_source
C C 112 0.0033 0.0016
; International Tables for Crystallography (1992).
Vol. C, Tables 4.2.6.8 and 6.1.1.4
;
H H 80 0.0000 0.0000
; International Tables for Crystallography (1992).
Vol. C, Tables 4.2.6.8 and 6.1.1.4
;
N N 8 0.0061 0.0033
; International Tables for Crystallography (1992).
Vol. C, Tables 4.2.6.8 and 6.1.1.4
;

loop_
_geom_angle_atom_site_label_1
_geom_angle_atom_site_label_2
_geom_angle_atom_site_label_3
_geom_angle
_geom_angle_site_symmetry_1
_geom_angle_site_symmetry_3
_geom_angle_publ_flag
N1 N1 C2 120.93(8) 2_656 . ?
N1 C2 C3 121.25(13) . . ?
N1 C2 C10 113.01(12) . . ?
C3 C2 C10 125.63(13) . . ?
C2 C3 C3 117.08(8) . 2_656 ?
C2 C3 C4 134.35(13) . . ?
C3 C3 C4 108.47(7) 2_656 . ?
C5 C4 C9 118.54(13) . . ?
C5 C4 C3 136.38(13) . . ?
C9 C4 C3 104.99(12) . . ?
C4 C5 C6 116.91(12) . . ?
C4 C5 C16 126.48(13) . . ?
C6 C5 C16 116.59(12) . . ?
C7 C6 C5 124.41(13) . . ?
C7 C6 H6 117.8 . . ?
C5 C6 H6 117.8 . . ?
C6 C7 C8 119.14(14) . . ?
C6 C7 H7 120.4 . . ?
C8 C7 H7 120.4 . . ?
C9 C8 C7 117.07(9) . . ?
C7 C8 C7 125.86(19) 2_656 . ?
C8 C9 C4 123.73(9) . . ?
C4 C9 C4 112.53(17) 2_656 . ?
C15 C10 C11 119.03(15) . . ?
C15 C10 C2 120.08(13) . . ?
C11 C10 C2 120.85(15) . . ?
C12 C11 C10 119.83(17) . . ?
C12 C11 H11 120.1 . . ?
C10 C11 H11 120.1 . . ?
C13 C12 C11 120.71(16) . . ?
C13 C12 H12 119.6 . . ?
C11 C12 H12 119.6 . . ?
C12 C13 C14 119.93(16) . . ?
C12 C13 H13 120.0 . . ?
C14 C13 H13 120.0 . . ?
C13 C14 C15 119.60(17) . . ?
C13 C14 H14 120.2 . . ?
C15 C14 H14 120.2 . . ?
C10 C15 C14 120.88(15) . . ?
C10 C15 H15 119.6 . . ?
C14 C15 H15 119.6 . . ?
C5 C16 H161 109.5 . . ?
C5 C16 H162 109.5 . . ?
H161 C16 H162 109.5 . . ?
C5 C16 H163 109.5 . . ?
H161 C16 H163 109.5 . . ?
H162 C16 H163 109.5 . . ?

loop_
_geom_bond_atom_site_label_1
_geom_bond_atom_site_label_2
_geom_bond_distance
_geom_bond_site_symmetry_2
_geom_bond_publ_flag
N1 N1 1.331(3) 2_656 ?
N1 C2 1.341(2) . ?
C2 C3 1.4035(19) . ?
C2 C10 1.486(2) . ?
C3 C3 1.419(3) 2_656 ?
C3 C4 1.4781(19) . ?
C4 C5 1.3930(18) . ?
C4 C9 1.4208(17) . ?
C5 C6 1.423(2) . ?
C5 C16 1.5036(19) . ?
C6 C7 1.371(2) . ?
C6 H6 0.9500 . ?
C7 C8 1.4142(16) . ?
C7 H7 0.9500 . ?
C8 C9 1.397(3) . ?
C10 C15 1.387(2) . ?
C10 C11 1.397(2) . ?
C11 C12 1.386(3) . ?
C11 H11 0.9500 . ?
C12 C13 1.381(3) . ?
C12 H12 0.9500 . ?
C13 C14 1.383(3) . ?
C13 H13 0.9500 . ?
C14 C15 1.392(2) . ?
C14 H14 0.9500 . ?
C15 H15 0.9500 . ?
C16 H161 0.9800 . ?
C16 H162 0.9800 . ?
C16 H163 0.9800 . ?

loop_
_geom_torsion_atom_site_label_1
_geom_torsion_atom_site_label_2
_geom_torsion_atom_site_label_3
_geom_torsion_atom_site_label_4
_geom_torsion
_geom_torsion_site_symmetry_1
_geom_torsion_site_symmetry_2
_geom_torsion_site_symmetry_3
_geom_torsion_site_symmetry_4
_geom_torsion_publ_flag
N1 N1 C2 C3 -1.2(3) 2_656 . . . ?
N1 N1 C2 C10 -177.58(17) 2_656 . . . ?
N1 C2 C3 C3 -9.1(2) . . . 2_656 ?
C10 C2 C3 C3 166.79(15) . . . 2_656 ?
N1 C2 C3 C4 174.87(14) . . . . ?
C10 C2 C3 C4 -9.2(3) . . . . ?
C2 C3 C4 C5 -13.6(3) . . . . ?
C3 C3 C4 C5 170.14(15) 2_656 . . . ?
C2 C3 C4 C9 170.05(14) . . . . ?
C3 C3 C4 C9 -6.20(16) 2_656 . . . ?
C9 C4 C5 C6 -4.42(17) . . . . ?
C3 C4 C5 C6 179.61(14) . . . . ?
C9 C4 C5 C16 173.81(11) . . . . ?
C3 C4 C5 C16 -2.2(2) . . . . ?
C4 C5 C6 C7 1.2(2) . . . . ?
C16 C5 C6 C7 -177.18(13) . . . . ?
C5 C6 C7 C8 1.6(2) . . . . ?
C6 C7 C8 C9 -1.13(15) . . . . ?
C6 C7 C8 C7 178.87(15) . . . 2_656 ?
C7 C8 C9 C4 -2.26(9) 2_656 . . 2_656 ?
C7 C8 C9 C4 177.74(9) . . . 2_656 ?
C7 C8 C9 C4 -2.26(9) . . . . ?
C5 C4 C9 C8 5.17(13) . . . . ?
C3 C4 C9 C8 -177.71(6) . . . . ?
C5 C4 C9 C4 -174.84(13) . . . 2_656 ?
C3 C4 C9 C4 2.29(6) . . . 2_656 ?
N1 C2 C10 C15 119.19(16) . . . . ?
C3 C2 C10 C15 -57.0(2) . . . . ?
N1 C2 C10 C11 -58.45(19) . . . . ?
C3 C2 C10 C11 125.35(17) . . . . ?
C15 C10 C11 C12 1.7(2) . . . . ?
C2 C10 C11 C12 179.39(16) . . . . ?
C10 C11 C12 C13 -1.1(3) . . . . ?
C11 C12 C13 C14 -0.3(3) . . . . ?
C12 C13 C14 C15 1.1(3) . . . . ?
C11 C10 C15 C14 -1.0(2) . . . . ?
C2 C10 C15 C14 -178.68(14) . . . . ?
C13 C14 C15 C10 -0.4(3) . . . . ?
